data_2108676
loop_
_publ_author_name
'Khalaji, Mehrnaz'
'Wr\'oblewska, Aneta'
'Wielgus, Ewelina'
'Bujacz, Grzegorz D.'
'Dudek, Marta K.'
'Potrzebowski, Marek J.'

_publ_section_title
;
 Structural variety of heterosynthons in linezolid cocrystals with
 modified thermal properties
;
_journal_issue 5
_journal_name_full 'Acta Crystallographica Section B'
_journal_page_first
;
;
_journal_paper_doi 10.1107/S2052520620010896
_journal_volume 76
_journal_year 2020
_chemical_absolute_configuration rm
_chemical_formula_moiety 'C16 H20 F N3 O4, C7 H6 O4'
_chemical_formula_sum 'C23 H26 F N3 O8'
_chemical_formula_weight 491.47
_space_group_crystal_system orthorhombic
_space_group_IT_number 19
_space_group_name_Hall 'P 2ac 2ab'
_space_group_name_H-M_alt 'P 21 21 21'
_atom_sites_solution_hydrogens geom
_atom_sites_solution_primary direct
_audit_creation_date 2020-03-31
_audit_creation_method
;
Olex2 1.2
(compiled 2017.02.23 svn.r3390 for OlexSys, GUI svn.r5320)
;
_audit_update_record
;
2020-06-02 # Formatted by publCIF

2020-08-21 # Formatted by IUCr publCIF
;
_cell_angle_alpha 90
_cell_angle_beta 90
_cell_angle_gamma 90
_cell_formula_units_Z 4
_cell_length_a 4.7535(3)
_cell_length_b 15.8010(6)
_cell_length_c 29.8550(11)
_cell_measurement_reflns_used 11050
_cell_measurement_temperature 293(2)
_cell_measurement_theta_max 74.6670
_cell_measurement_theta_min 2.9660
_cell_volume 2242.41(18)
_computing_cell_refinement
;
CrysAlisPro, Agilent Technologies,
Version 1.171.37.35h (release 09-02-2015 CrysAlis171 .NET)
(compiled Feb  9 2015,16:26:32)
;
_computing_data_collection
;
CrysAlisPro, Agilent Technologies,
Version 1.171.37.35h (release 09-02-2015 CrysAlis171 .NET)
(compiled Feb  9 2015,16:26:32)
;
_computing_data_reduction
;
CrysAlisPro, Agilent Technologies,
Version 1.171.37.35h (release 09-02-2015 CrysAlis171 .NET)
(compiled Feb  9 2015,16:26:32)
;
_computing_molecular_graphics 'Olex2 (Dolomanov et al., 2009)'
_computing_publication_material 'Olex2 (Dolomanov et al., 2009)'
_computing_structure_refinement 'ShelXL (Sheldrick, 2015)'
_computing_structure_solution 'ShelXS (Sheldrick, 2008)'
_diffrn_ambient_temperature 293(2)
_diffrn_detector 'CCD plate'
_diffrn_detector_area_resol_mean 4.1685
_diffrn_detector_type TitanS2
_diffrn_measured_fraction_theta_full 1.000
_diffrn_measured_fraction_theta_max 0.978
_diffrn_measurement_details
;
#__ type_ start__ end____ width___ exp.time_
  1 omega   94.00  178.00   1.0000   30.0000
omega____ theta____ kappa____ phi______ frames
    -      106.7090  125.0000 -180.0000 84

#__ type_ start__ end____ width___ exp.time_
  2 omega   24.00  109.00   1.0000   30.0000
omega____ theta____ kappa____ phi______ frames
    -      106.7090  -94.0000  -90.0000 85

#__ type_ start__ end____ width___ exp.time_
  3 omega   34.00   91.00   1.0000   30.0000
omega____ theta____ kappa____ phi______ frames
    -      106.7090  -30.0000   90.0000 57

#__ type_ start__ end____ width___ exp.time_
  4 omega   36.00   98.00   1.0000   30.0000
omega____ theta____ kappa____ phi______ frames
    -      106.7090  -45.0000  150.0000 62

#__ type_ start__ end____ width___ exp.time_
  5 omega   34.00   91.00   1.0000   30.0000
omega____ theta____ kappa____ phi______ frames
    -      106.7090  -30.0000  -60.0000 57

#__ type_ start__ end____ width___ exp.time_
  6 omega   34.00   91.00   1.0000   30.0000
omega____ theta____ kappa____ phi______ frames
    -      106.7090  -30.0000  -90.0000 57

#__ type_ start__ end____ width___ exp.time_
  7 omega   94.00  178.00   1.0000   30.0000
omega____ theta____ kappa____ phi______ frames
    -      106.7090  125.0000 -150.0000 84

#__ type_ start__ end____ width___ exp.time_
  8 omega   34.00   91.00   1.0000   30.0000
omega____ theta____ kappa____ phi______ frames
    -      106.7090  -30.0000 -120.0000 57

#__ type_ start__ end____ width___ exp.time_
  9 omega -112.00  -17.00   1.0000    7.5000
omega____ theta____ kappa____ phi______ frames
    -      -42.7274  -57.0000   30.0000 95

#__ type_ start__ end____ width___ exp.time_
 10 omega -112.00  -17.00   1.0000    7.5000
omega____ theta____ kappa____ phi______ frames
    -      -42.7274  -57.0000  120.0000 95

#__ type_ start__ end____ width___ exp.time_
 11 omega -112.00  -17.00   1.0000    7.5000
omega____ theta____ kappa____ phi______ frames
    -      -42.7274  -57.0000  -60.0000 95

#__ type_ start__ end____ width___ exp.time_
 12 omega -112.00  -17.00   1.0000    7.5000
omega____ theta____ kappa____ phi______ frames
    -      -42.7274  -57.0000 -150.0000 95

#__ type_ start__ end____ width___ exp.time_
 13 omega   81.00  177.00   1.0000   30.0000
omega____ theta____ kappa____ phi______ frames
    -      106.7090   45.0000  -60.0000 96

#__ type_ start__ end____ width___ exp.time_
 14 omega   67.00  178.00   1.0000   30.0000
omega____ theta____ kappa____ phi______ frames
    -      106.7090   15.0000 -180.0000 111

#__ type_ start__ end____ width___ exp.time_
 15 omega   80.00  178.00   1.0000   30.0000
omega____ theta____ kappa____ phi______ frames
    -      106.7090   30.0000  -90.0000 98

#__ type_ start__ end____ width___ exp.time_
 16 omega   80.00  177.00   1.0000   30.0000
omega____ theta____ kappa____ phi______ frames
    -      106.7090   61.0000   90.0000 97

#__ type_ start__ end____ width___ exp.time_
 17 omega   80.00  178.00   1.0000   30.0000
omega____ theta____ kappa____ phi______ frames
    -      106.7090   30.0000   60.0000 98

#__ type_ start__ end____ width___ exp.time_
 18 omega   81.00  177.00   1.0000   30.0000
omega____ theta____ kappa____ phi______ frames
    -      106.7090   45.0000 -150.0000 96

#__ type_ start__ end____ width___ exp.time_
 19 omega   33.00  121.00   1.0000   30.0000
omega____ theta____ kappa____ phi______ frames
    -      106.7090 -125.0000 -150.0000 88

#__ type_ start__ end____ width___ exp.time_
 20 omega   80.00  177.00   1.0000   30.0000
omega____ theta____ kappa____ phi______ frames
    -      106.7090   61.0000  -30.0000 97

#__ type_ start__ end____ width___ exp.time_
 21 omega -124.00  -79.00   1.0000    7.5000
omega____ theta____ kappa____ phi______ frames
    -      -42.7274  -99.0000   30.0000 45

#__ type_ start__ end____ width___ exp.time_
 22 omega   11.00  117.00   1.0000    7.5000
omega____ theta____ kappa____ phi______ frames
    -       42.7274   77.0000    0.0000 106

#__ type_ start__ end____ width___ exp.time_
 23 omega   11.00  117.00   1.0000    7.5000
omega____ theta____ kappa____ phi______ frames
    -       42.7274   77.0000  150.0000 106

#__ type_ start__ end____ width___ exp.time_
 24 omega   23.00   96.00   1.0000    7.5000
omega____ theta____ kappa____ phi______ frames
    -       42.7274 -125.0000  -60.0000 73

#__ type_ start__ end____ width___ exp.time_
 25 omega   80.00  177.00   1.0000   30.0000
omega____ theta____ kappa____ phi______ frames
    -      106.7090   61.0000    0.0000 97
;
_diffrn_measurement_device 'four-circle diffractometer'
_diffrn_measurement_device_type 'SuperNova, Dual, Cu at zero, TitanS2'
_diffrn_measurement_method '\w scans'
_diffrn_orient_matrix_UB_11 0.0640993000
_diffrn_orient_matrix_UB_12 -0.0884049000
_diffrn_orient_matrix_UB_13 0.0192003000
_diffrn_orient_matrix_UB_21 -0.1476165000
_diffrn_orient_matrix_UB_22 0.0244853000
_diffrn_orient_matrix_UB_23 0.0440667000
_diffrn_orient_matrix_UB_31 -0.2814157000
_diffrn_orient_matrix_UB_32 -0.0329941000
_diffrn_orient_matrix_UB_33 -0.0187450000
_diffrn_radiation_monochromator mirror
_diffrn_radiation_probe x-ray
_diffrn_radiation_type CuK\a
_diffrn_radiation_wavelength 1.54184
_diffrn_reflns_av_R_equivalents 0.0873
_diffrn_reflns_av_unetI/netI 0.0419
_diffrn_reflns_Laue_measured_fraction_full 1.000
_diffrn_reflns_Laue_measured_fraction_max 0.978
_diffrn_reflns_limit_h_max 5
_diffrn_reflns_limit_h_min -5
_diffrn_reflns_limit_k_max 19
_diffrn_reflns_limit_k_min -19
_diffrn_reflns_limit_l_max 37
_diffrn_reflns_limit_l_min -37
_diffrn_reflns_number 29271
_diffrn_reflns_point_group_measured_fraction_full 0.999
_diffrn_reflns_point_group_measured_fraction_max 0.969
_diffrn_reflns_theta_full 67.684
_diffrn_reflns_theta_max 77.468
_diffrn_reflns_theta_min 2.960
_diffrn_source 'sealed X-ray tube'
_diffrn_source_type 'SuperNova (Cu) X-ray Source'
_exptl_absorpt_coefficient_mu 0.987
_exptl_absorpt_correction_T_max 1.00000
_exptl_absorpt_correction_T_min 0.26909
_exptl_absorpt_correction_type multi-scan
_exptl_absorpt_process_details
;
CrysAlisPro, Agilent Technologies,
Version 1.171.37.35h (release 09-02-2015 CrysAlis171 .NET)
(compiled Feb  9 2015,16:26:32)
Empirical absorption correction using spherical harmonics,
 implemented in SCALE3 ABSPACK scaling algorithm.
;
_exptl_crystal_density_diffrn 1.456
_exptl_crystal_description needle
_exptl_crystal_F_000 1032
_exptl_crystal_size_max 0.4687
_exptl_crystal_size_mid 0.0939
_exptl_crystal_size_min 0.0458
_refine_diff_density_max 0.173
_refine_diff_density_min -0.144
_refine_diff_density_rms 0.038
_refine_ls_abs_structure_details
;
 Flack x determined using 1310 quotients [(I+)-(I-)]/[(I+)+(I-)]
 (Parsons, Flack and Wagner, Acta Cryst. B69 (2013) 249-259).
;
_refine_ls_abs_structure_Flack -0.13(11)
_refine_ls_extinction_coef 0.0018(5)
_refine_ls_extinction_expression Fc^*^=kFc[1+0.001xFc^2^\l^3^/sin(2\q)]^-1/4^
_refine_ls_extinction_method 'SHELXL-2016/6 (Sheldrick 2016)'
_refine_ls_goodness_of_fit_ref 1.021
_refine_ls_hydrogen_treatment constr
_refine_ls_matrix_type full
_refine_ls_number_parameters 321
_refine_ls_number_reflns 4581
_refine_ls_number_restraints 0
_refine_ls_restrained_S_all 1.021
_refine_ls_R_factor_all 0.0534
_refine_ls_R_factor_gt 0.0418
_refine_ls_shift/su_max 0.000
_refine_ls_shift/su_mean 0.000
_refine_ls_structure_factor_coef Fsqd
_refine_ls_weighting_details 'w=1/[\s^2^(Fo^2^)+(0.0746P)^2^] where P=(Fo^2^+2Fc^2^)/3'
_refine_ls_weighting_scheme calc
_refine_ls_wR_factor_gt 0.1114
_refine_ls_wR_factor_ref 0.1216
_reflns_Friedel_coverage 0.684
_reflns_Friedel_fraction_full 0.996
_reflns_Friedel_fraction_max 0.955
_reflns_number_gt 3744
_reflns_number_total 4581
_reflns_threshold_expression 'I > 2\s(I)'
_cod_data_source_file xk5072sup1.cif
_cod_data_source_block LIN:2,6-DHBA
_cod_original_cell_volume 2242.42(17)
_cod_database_code 2108676
_publcif_datablock.id {543a7142-de05-4fba-867d-dded79e92cd8}

_shelx_shelxl_version_number 2016/6
_shelx_space_group_comment
;
The symmetry employed for this shelxl refinement is uniquely defined
by the following loop, which should always be used as a source of
symmetry information in preference to the above space-group names.
They are only intended as comments.
;
_reflns_odcompleteness_completeness 99.96
_reflns_odcompleteness_iscentric 1
_reflns_odcompleteness_theta 66.97
_olex2_refinement_description
;
1. Fixed Uiso
 At 1.2 times of:
  All C(H) groups, All C(H,H) groups, All N(H) groups
 At 1.5 times of:
  All C(H,H,H) groups, All O(H) groups
2.a Ternary CH refined with riding coordinates:
 C4(H4)
2.b Secondary CH2 refined with riding coordinates:
 C3(H3A,H3B), C5(H5A,H5B), C13(H13A,H13B), C14(H14A,H14B), C15(H15A,H15B),
 C16(H16A,H16B)
2.c Aromatic/amide H refined with riding coordinates:
 N3(H3), C8(H8), C11(H11), C12(H12), C23(H23), C24(H24), C25(H25)
2.d Idealised Me refined as rotating group:
 C1(H1A,H1B,H1C)
2.e Idealised tetrahedral OH refined as rotating group:
 O5(H5), O7(H7), O8(H8A)
;
_olex2_submission_special_instructions 'No special instructions were received'
_publcif_info_exptl_table_max_cols 4
_publcif_info_exptl_table_use_headnotes n

loop_
_space_group_symop_operation_xyz
'x, y, z'
'-x+1/2, -y, z+1/2'
'x+1/2, -y+1/2, -z'
'-x, y+1/2, -z+1/2'

loop_
_atom_site_label
_atom_site_type_symbol
_atom_site_fract_x
_atom_site_fract_y
_atom_site_fract_z
_atom_site_U_iso_or_equiv
_atom_site_adp_type
_atom_site_occupancy
_atom_site_site_symmetry_order
_atom_site_calc_flag
_atom_site_refinement_flags_posn
_atom_site_refinement_flags_adp
_atom_site_refinement_flags_occupancy
_atom_site_disorder_assembly
_atom_site_disorder_group
F1 F 0.3959(5) 0.58263(12) 0.26302(6) 0.0762(6) Uani 1 1 d . . . . .
O1 O 1.2809(6) 1.00463(15) 0.43806(8) 0.0752(7) Uani 1 1 d . . . . .
O2 O 0.9674(6) 0.74121(12) 0.45850(6) 0.0683(7) Uani 1 1 d . . . . .
O3 O 1.1623(7) 0.61554(13) 0.44513(7) 0.0772(8) Uani 1 1 d . . . . .
O4 O 0.8180(7) 0.33357(15) 0.17837(7) 0.0772(7) Uani 1 1 d . . . . .
N1 N 0.7230(6) 0.43711(13) 0.25544(7) 0.0550(6) Uani 1 1 d . . . . .
N2 N 0.8263(6) 0.67239(12) 0.39801(7) 0.0519(6) Uani 1 1 d . . . . .
N3 N 0.9601(6) 0.92428(13) 0.47189(7) 0.0566(6) Uani 1 1 d . . . . .
H3 H 0.878884 0.909901 0.496482 0.068 Uiso 1 1 calc R . . . .
C1 C 1.2057(9) 1.02874(19) 0.51626(11) 0.0704(9) Uani 1 1 d . . . . .
H1A H 1.393913 1.016855 0.526058 0.106 Uiso 1 1 calc GR . . . .
H1B H 1.074309 1.008756 0.538279 0.106 Uiso 1 1 calc GR . . . .
H1C H 1.183102 1.088678 0.512433 0.106 Uiso 1 1 calc GR . . . .
C2 C 1.1520(8) 0.98486(15) 0.47252(9) 0.0555(7) Uani 1 1 d . . . . .
C3 C 0.8834(8) 0.88146(16) 0.43060(8) 0.0592(8) Uani 1 1 d . . . . .
H3A H 1.049573 0.875267 0.412039 0.071 Uiso 1 1 calc R . . . .
H3B H 0.749177 0.916030 0.414348 0.071 Uiso 1 1 calc R . . . .
C4 C 0.7580(7) 0.79615(15) 0.43879(8) 0.0534(7) Uani 1 1 d . . . . .
H4 H 0.594669 0.800948 0.458670 0.064 Uiso 1 1 calc R . . . .
C5 C 0.6746(8) 0.75191(15) 0.39522(8) 0.0559(7) Uani 1 1 d . . . . .
H5A H 0.473103 0.742630 0.393785 0.067 Uiso 1 1 calc R . . . .
H5B H 0.733138 0.784440 0.369287 0.067 Uiso 1 1 calc R . . . .
C6 C 0.9958(8) 0.66986(15) 0.43393(8) 0.0570(7) Uani 1 1 d . . . . .
C7 C 0.8057(7) 0.61067(14) 0.36350(8) 0.0514(7) Uani 1 1 d . . . . .
C8 C 0.6162(8) 0.62442(16) 0.32886(8) 0.0556(7) Uani 1 1 d . . . . .
H8 H 0.504189 0.672675 0.328949 0.067 Uiso 1 1 calc R . . . .
C9 C 0.5935(8) 0.56715(16) 0.29452(8) 0.0555(7) Uani 1 1 d . . . . .
C10 C 0.7559(7) 0.49425(15) 0.29141(8) 0.0519(7) Uani 1 1 d . . . . .
C11 C 0.9406(8) 0.48146(16) 0.32701(9) 0.0602(8) Uani 1 1 d . . . . .
H11 H 1.052720 0.433218 0.326879 0.072 Uiso 1 1 calc R . . . .
C12 C 0.9651(8) 0.53725(17) 0.36256(9) 0.0586(8) Uani 1 1 d . . . . .
H12 H 1.088727 0.525413 0.385871 0.070 Uiso 1 1 calc R . . . .
C13 C 0.7605(9) 0.47355(18) 0.21052(9) 0.0646(9) Uani 1 1 d . . . . .
H13A H 0.957389 0.486856 0.205681 0.077 Uiso 1 1 calc R . . . .
H13B H 0.653169 0.525551 0.208031 0.077 Uiso 1 1 calc R . . . .
C14 C 0.6626(11) 0.4114(2) 0.17579(10) 0.0780(11) Uani 1 1 d . . . . .
H14A H 0.464068 0.399838 0.180163 0.094 Uiso 1 1 calc R . . . .
H14B H 0.685914 0.435903 0.146229 0.094 Uiso 1 1 calc R . . . .
C15 C 0.7910(10) 0.29863(19) 0.22206(10) 0.0722(10) Uani 1 1 d . . . . .
H15A H 0.902524 0.247339 0.223918 0.087 Uiso 1 1 calc R . . . .
H15B H 0.595951 0.283434 0.227208 0.087 Uiso 1 1 calc R . . . .
C16 C 0.8850(9) 0.35918(16) 0.25810(9) 0.0614(8) Uani 1 1 d . . . . .
H16A H 0.858878 0.333406 0.287288 0.074 Uiso 1 1 calc R . . . .
H16B H 1.083477 0.371675 0.254415 0.074 Uiso 1 1 calc R . . . .
O5 O 0.3549(6) 0.62421(13) 0.06430(8) 0.0715(6) Uani 1 1 d . . . . .
H5 H 0.468139 0.585073 0.064868 0.107 Uiso 1 1 calc GR . . . .
O6 O 0.2920(7) 0.58413(14) 0.13501(8) 0.0812(8) Uani 1 1 d . . . . .
O7 O -0.0483(8) 0.66707(17) 0.18534(9) 0.0884(9) Uani 1 1 d . . . . .
H7 H 0.034475 0.623854 0.177762 0.133 Uiso 1 1 calc GR . . . .
O8 O 0.0905(7) 0.75505(16) 0.03169(8) 0.0776(7) Uani 1 1 d . . . . .
H8A H 0.210697 0.717820 0.031455 0.116 Uiso 1 1 calc GR . . . .
C20 C 0.2356(8) 0.63204(17) 0.10411(10) 0.0613(8) Uani 1 1 d . . . . .
C21 C 0.0287(7) 0.70131(16) 0.10766(10) 0.0573(7) Uani 1 1 d . . . . .
C22 C -0.1116(9) 0.71315(18) 0.14875(11) 0.0666(8) Uani 1 1 d . . . . .
C23 C -0.3177(9) 0.7751(2) 0.15314(14) 0.0770(10) Uani 1 1 d . . . . .
H23 H -0.413449 0.781710 0.180078 0.092 Uiso 1 1 calc R . . . .
C24 C -0.3780(9) 0.8261(2) 0.11741(15) 0.0810(11) Uani 1 1 d . . . . .
H24 H -0.516787 0.867225 0.120426 0.097 Uiso 1 1 calc R . . . .
C25 C -0.2401(9) 0.8186(2) 0.07727(13) 0.0745(10) Uani 1 1 d . . . . .
H25 H -0.283542 0.854616 0.053643 0.089 Uiso 1 1 calc R . . . .
C26 C -0.0356(8) 0.75690(18) 0.07211(11) 0.0622(8) Uani 1 1 d . . . . .

loop_
_atom_site_aniso_label
_atom_site_aniso_U_11
_atom_site_aniso_U_22
_atom_site_aniso_U_33
_atom_site_aniso_U_23
_atom_site_aniso_U_13
_atom_site_aniso_U_12
F1 0.0872(15) 0.0792(10) 0.0623(9) -0.0174(8) -0.0285(10) 0.0194(11)
O1 0.0851(19) 0.0728(12) 0.0676(12) -0.0054(9) 0.0157(12) -0.0237(13)
O2 0.102(2) 0.0509(9) 0.0524(9) -0.0076(7) -0.0212(11) 0.0055(11)
O3 0.110(2) 0.0604(10) 0.0616(11) -0.0049(8) -0.0346(13) 0.0151(13)
O4 0.098(2) 0.0760(12) 0.0581(11) -0.0174(9) 0.0017(12) 0.0133(14)
N1 0.0720(19) 0.0479(9) 0.0451(10) -0.0044(7) -0.0015(10) -0.0006(11)
N2 0.0662(17) 0.0455(9) 0.0440(9) -0.0026(7) -0.0076(10) 0.0010(11)
N3 0.0733(19) 0.0495(10) 0.0472(10) -0.0059(8) 0.0115(11) -0.0111(11)
C1 0.081(3) 0.0609(14) 0.0689(16) -0.0169(12) -0.0031(17) -0.0030(17)
C2 0.063(2) 0.0463(11) 0.0574(13) -0.0039(9) 0.0022(13) 0.0014(12)
C3 0.082(2) 0.0513(12) 0.0442(11) -0.0038(9) 0.0052(13) -0.0077(14)
C4 0.066(2) 0.0492(11) 0.0450(11) -0.0031(9) 0.0033(12) -0.0013(12)
C5 0.071(2) 0.0474(10) 0.0497(11) -0.0039(9) -0.0045(13) 0.0034(13)
C6 0.080(2) 0.0461(11) 0.0452(11) 0.0014(8) -0.0119(13) -0.0032(13)
C7 0.062(2) 0.0470(10) 0.0449(11) -0.0022(8) -0.0032(12) -0.0014(12)
C8 0.067(2) 0.0491(11) 0.0503(12) -0.0035(9) -0.0083(12) 0.0057(13)
C9 0.063(2) 0.0563(12) 0.0467(11) -0.0030(10) -0.0114(12) 0.0039(13)
C10 0.063(2) 0.0466(10) 0.0457(11) -0.0014(9) -0.0006(11) -0.0027(12)
C11 0.076(2) 0.0486(11) 0.0562(13) -0.0027(9) -0.0074(13) 0.0078(13)
C12 0.072(2) 0.0522(12) 0.0518(12) -0.0026(9) -0.0133(13) 0.0058(14)
C13 0.086(3) 0.0599(13) 0.0483(12) 0.0007(10) 0.0035(14) 0.0032(16)
C14 0.099(3) 0.086(2) 0.0485(13) -0.0153(13) -0.0012(16) 0.018(2)
C15 0.092(3) 0.0578(14) 0.0666(16) -0.0153(12) 0.0035(17) -0.0030(17)
C16 0.079(2) 0.0496(12) 0.0555(13) -0.0039(10) -0.0010(14) 0.0009(14)
O5 0.0748(18) 0.0631(11) 0.0765(13) 0.0011(9) 0.0071(12) 0.0149(12)
O6 0.099(2) 0.0643(11) 0.0805(14) 0.0126(10) 0.0016(14) 0.0138(14)
O7 0.110(3) 0.0785(14) 0.0764(13) 0.0096(11) 0.0176(15) 0.0013(16)
O8 0.0807(19) 0.0819(14) 0.0702(12) 0.0086(10) -0.0001(12) 0.0147(14)
C20 0.066(2) 0.0501(11) 0.0680(15) -0.0011(10) -0.0017(14) -0.0026(14)
C21 0.054(2) 0.0471(12) 0.0708(15) -0.0063(10) -0.0021(14) -0.0045(12)
C22 0.070(2) 0.0565(13) 0.0729(16) -0.0063(12) 0.0022(16) -0.0092(16)
C23 0.061(2) 0.0770(18) 0.093(2) -0.0241(17) 0.0116(19) -0.0066(18)
C24 0.060(2) 0.0690(17) 0.114(3) -0.0254(18) -0.008(2) 0.0095(18)
C25 0.066(3) 0.0620(15) 0.095(2) -0.0051(15) -0.0149(19) 0.0118(17)
C26 0.060(2) 0.0556(13) 0.0712(16) -0.0050(11) -0.0074(15) 0.0007(14)

loop_
_atom_type_symbol
_atom_type_description
_atom_type_scat_dispersion_real
_atom_type_scat_dispersion_imag
_atom_type_scat_source
C C 0.0181 0.0091 'International Tables Vol C Tables 4.2.6.8 and 6.1.1.4'
H H 0.0000 0.0000 'International Tables Vol C Tables 4.2.6.8 and 6.1.1.4'
F F 0.0727 0.0534 'International Tables Vol C Tables 4.2.6.8 and 6.1.1.4'
N N 0.0311 0.0180 'International Tables Vol C Tables 4.2.6.8 and 6.1.1.4'
O O 0.0492 0.0322 'International Tables Vol C Tables 4.2.6.8 and 6.1.1.4'

loop_
_geom_angle_atom_site_label_1
_geom_angle_atom_site_label_2
_geom_angle_atom_site_label_3
_geom_angle
_geom_angle_site_symmetry_1
_geom_angle_site_symmetry_3
_geom_angle_publ_flag
C6 O2 C4 110.4(2) . . ?
C15 O4 C14 109.6(2) . . ?
C10 N1 C13 115.5(2) . . ?
C10 N1 C16 116.2(2) . . ?
C16 N1 C13 108.5(2) . . ?
C6 N2 C5 111.7(2) . . ?
C6 N2 C7 126.9(2) . . ?
C7 N2 C5 121.2(2) . . ?
C2 N3 C3 121.5(2) . . ?
O1 C2 N3 120.8(2) . . ?
O1 C2 C1 121.5(3) . . ?
N3 C2 C1 117.7(3) . . ?
N3 C3 C4 112.4(2) . . ?
O2 C4 C3 109.5(3) . . ?
O2 C4 C5 104.5(2) . . ?
C3 C4 C5 112.1(2) . . ?
N2 C5 C4 102.6(2) . . ?
O3 C6 O2 120.3(2) . . ?
O3 C6 N2 129.2(2) . . ?
N2 C6 O2 110.4(2) . . ?
C8 C7 N2 118.5(2) . . ?
C12 C7 N2 123.5(3) . . ?
C12 C7 C8 118.1(2) . . ?
C9 C8 C7 120.3(3) . . ?
F1 C9 C8 117.1(3) . . ?
F1 C9 C10 119.3(2) . . ?
C8 C9 C10 123.6(3) . . ?
C9 C10 N1 121.3(2) . . ?
C9 C10 C11 114.8(2) . . ?
C11 C10 N1 123.9(2) . . ?
C12 C11 C10 123.0(3) . . ?
C11 C12 C7 120.2(3) . . ?
N1 C13 C14 109.6(3) . . ?
O4 C14 C13 111.3(3) . . ?
O4 C15 C16 112.4(3) . . ?
N1 C16 C15 110.0(3) . . ?
O5 C20 C21 114.8(3) . . ?
O6 C20 O5 121.7(3) . . ?
O6 C20 C21 123.5(3) . . ?
C22 C21 C20 118.5(3) . . ?
C22 C21 C26 118.0(3) . . ?
C26 C21 C20 123.5(3) . . ?
O7 C22 C21 121.9(3) . . ?
O7 C22 C23 117.5(3) . . ?
C23 C22 C21 120.6(3) . . ?
C24 C23 C22 119.3(3) . . ?
C23 C24 C25 122.0(4) . . ?
C24 C25 C26 119.6(3) . . ?
O8 C26 C21 124.3(3) . . ?
O8 C26 C25 115.3(3) . . ?
C25 C26 C21 120.4(3) . . ?

loop_
_geom_bond_atom_site_label_1
_geom_bond_atom_site_label_2
_geom_bond_distance
_geom_bond_site_symmetry_2
_geom_bond_publ_flag
F1 C9 1.352(4) . ?
O1 C2 1.238(4) . ?
O2 C4 1.446(4) . ?
O2 C6 1.352(3) . ?
O3 C6 1.214(4) . ?
O4 C14 1.437(4) . ?
O4 C15 1.422(4) . ?
N1 C10 1.412(3) . ?
N1 C13 1.470(3) . ?
N1 C16 1.455(4) . ?
N2 C5 1.451(3) . ?
N2 C6 1.342(4) . ?
N2 C7 1.422(3) . ?
N3 C2 1.322(4) . ?
N3 C3 1.453(3) . ?
C1 C2 1.500(4) . ?
C3 C4 1.494(4) . ?
C4 C5 1.529(3) . ?
C7 C8 1.389(4) . ?
C7 C12 1.386(4) . ?
C8 C9 1.372(3) . ?
C9 C10 1.390(4) . ?
C10 C11 1.393(4) . ?
C11 C12 1.385(4) . ?
C13 C14 1.502(4) . ?
C15 C16 1.508(4) . ?
O5 C20 1.323(4) . ?
O6 C20 1.223(4) . ?
O7 C22 1.347(4) . ?
O8 C26 1.348(4) . ?
C20 C21 1.475(4) . ?
C21 C22 1.409(5) . ?
C21 C26 1.411(4) . ?
C22 C23 1.391(5) . ?
C23 C24 1.368(6) . ?
C24 C25 1.371(6) . ?
C25 C26 1.385(5) . ?
